data_7104676
loop_
_publ_author_name
'Huh, Seong'
'Kwon, Tae-Hwan'
'Park, Noejung'
'Kim, Sung-Jin'
'Kim, Youngmee'

_publ_section_title
;
 Nanoporous In-MOF with multiple one-dimensional pores.
;
_journal_issue 33
_journal_name_full 'Chemical communications (Cambridge, England)'
_journal_page_first 4953
_journal_page_last 4955
_journal_paper_doi 10.1039/b905138d
_journal_volume 34
_journal_year 2009
_chemical_formula_sum 'C33 H38 In N2 O11'
_chemical_formula_weight 753.48
_chemical_name_systematic
;
?
;
_space_group_IT_number 85
_symmetry_cell_setting tetragonal
_symmetry_space_group_name_Hall '-P 4a'
_symmetry_space_group_name_H-M 'P 4/n :2'
_atom_sites_solution_hydrogens geom
_atom_sites_solution_primary direct
_atom_sites_solution_secondary difmap
_audit_creation_method SHELXTL
_cell_angle_alpha 90.00
_cell_angle_beta 90.00
_cell_angle_gamma 90.00
_cell_formula_units_Z 8
_cell_length_a 31.745(3)
_cell_length_b 31.745(3)
_cell_length_c 8.2835(15)
_cell_measurement_reflns_used 5717
_cell_measurement_temperature 170(2)
_cell_measurement_theta_max 23.21
_cell_measurement_theta_min 2.54
_cell_volume 8347.9(19)
_computing_cell_refinement 'SAINT (Bruker, 1997)'
_computing_data_collection 'SMART (Bruker, 1997)'
_computing_data_reduction SAINT
_computing_molecular_graphics 'SHELXTL (Sheldrick, 2008)'
_computing_publication_material SHELXTL
_computing_structure_refinement 'SHELXL97 (Sheldrick, 2008)'
_computing_structure_solution 'SHELXS97 (Sheldrick, 2008)'
_diffrn_ambient_temperature 170(2)
_diffrn_measured_fraction_theta_full 1.000
_diffrn_measured_fraction_theta_max 1.000
_diffrn_measurement_device_type 'Bruker SMART-CCD'
_diffrn_measurement_method '/f and /w scans'
_diffrn_radiation_monochromator graphite
_diffrn_radiation_source 'fine-focus sealed tube'
_diffrn_radiation_type MoK\a
_diffrn_radiation_wavelength 0.71073
_diffrn_reflns_av_R_equivalents 0.1435
_diffrn_reflns_av_sigmaI/netI 0.1262
_diffrn_reflns_limit_h_max 28
_diffrn_reflns_limit_h_min -39
_diffrn_reflns_limit_k_max 38
_diffrn_reflns_limit_k_min -39
_diffrn_reflns_limit_l_max 9
_diffrn_reflns_limit_l_min -10
_diffrn_reflns_number 44090
_diffrn_reflns_theta_full 25.99
_diffrn_reflns_theta_max 25.99
_diffrn_reflns_theta_min 1.81
_exptl_absorpt_coefficient_mu 0.616
_exptl_absorpt_correction_type none
_exptl_crystal_colour 'pale yellow'
_exptl_crystal_density_diffrn 1.193
_exptl_crystal_density_meas ?
_exptl_crystal_density_method .
_exptl_crystal_description needle
_exptl_crystal_F_000 3064
_exptl_crystal_size_max 0.25
_exptl_crystal_size_mid 0.08
_exptl_crystal_size_min 0.08
_platon_squeeze_details
;
;
_refine_diff_density_max 1.521
_refine_diff_density_min -2.405
_refine_diff_density_rms 0.177
_refine_ls_extinction_method none
_refine_ls_goodness_of_fit_ref 1.089
_refine_ls_hydrogen_treatment constr
_refine_ls_matrix_type full
_refine_ls_number_parameters 418
_refine_ls_number_reflns 8208
_refine_ls_number_restraints 0
_refine_ls_restrained_S_all 1.089
_refine_ls_R_factor_all 0.1460
_refine_ls_R_factor_gt 0.0998
_refine_ls_shift/su_max 0.001
_refine_ls_shift/su_mean 0.000
_refine_ls_structure_factor_coef Fsqd
_refine_ls_weighting_details 'calc w=1/[\s^2^(Fo^2^)+(0.1052P)^2^+97.7812P] where P=(Fo^2^+2Fc^2^)/3'
_refine_ls_weighting_scheme calc
_refine_ls_wR_factor_gt 0.2668
_refine_ls_wR_factor_ref 0.2812
_reflns_number_gt 4900
_reflns_number_total 8208
_reflns_threshold_expression >2sigma(I)
_cod_data_source_file b905138d.txt
_cod_data_source_block InNaphDC
_cod_depositor_comments
;
The following automatic conversions were performed:
'_symmetry_cell_setting' value 'Tetragonal' changed to 'tetragonal'
according to '/home/saulius/struct/CIF-dictionaries/cif_core.dic'
dictionary named 'cif_core.dic' version 2.4.1 from 2010-06-29.

Automatic conversion script
Id: cif_fix_enum 1527 2010-12-29 10:47:43Z saulius 
;
_cod_original_sg_symbol_H-M P4/n
_cod_database_code 7104676

loop_
_symmetry_equiv_pos_as_xyz
'x, y, z'
'-x+1/2, -y+1/2, z'
'-y+1/2, x, z'
'y, -x+1/2, z'
'-x, -y, -z'
'x-1/2, y-1/2, -z'
'y-1/2, -x, -z'
'-y, x-1/2, -z'

loop_
_atom_site_label
_atom_site_type_symbol
_atom_site_fract_x
_atom_site_fract_y
_atom_site_fract_z
_atom_site_U_iso_or_equiv
_atom_site_adp_type
_atom_site_occupancy
_atom_site_symmetry_multiplicity
_atom_site_calc_flag
_atom_site_refinement_flags
_atom_site_disorder_assembly
_atom_site_disorder_group
In1 In 0.53458(2) 0.69304(2) 1.09690(8) 0.0210(2) Uani 1 1 d . . .
O11 O 0.5879(2) 0.6472(2) 1.0719(9) 0.0300(17) Uani 1 1 d . . .
O12 O 0.5705(2) 0.6850(2) 0.8635(8) 0.0291(17) Uani 1 1 d . . .
O13 O 0.5595(2) 0.7026(2) 1.3676(8) 0.0295(17) Uani 1 1 d . . .
O14 O 0.5827(2) 0.7391(2) 1.1632(9) 0.0290(17) Uani 1 1 d . . .
O21 O 0.5097(2) 0.7503(2) 0.9560(9) 0.0289(17) Uani 1 1 d . . .
O22 O 0.4847(2) 0.7358(2) 1.1935(9) 0.0310(18) Uani 1 1 d . . .
O23 O 0.4955(2) 0.6410(2) 1.2020(9) 0.0273(16) Uani 1 1 d . . .
O24 O 0.4833(2) 0.6592(2) 0.9531(9) 0.0301(17) Uani 1 1 d . . .
C11 C 0.5949(3) 0.6591(3) 0.9310(12) 0.024(2) Uani 1 1 d . . .
C12 C 0.6327(3) 0.6442(3) 0.8436(13) 0.027(2) Uani 1 1 d . . .
C13 C 0.6390(4) 0.6563(3) 0.6900(13) 0.033(3) Uani 1 1 d . . .
H13 H 0.6203 0.6753 0.6435 0.040 Uiso 1 1 calc R . .
C14 C 0.6731(3) 0.6411(3) 0.5967(13) 0.027(2) Uani 1 1 d . . .
C15 C 0.6796(4) 0.6519(4) 0.4337(14) 0.045(3) Uani 1 1 d . . .
H15 H 0.6618 0.6716 0.3863 0.054 Uiso 1 1 calc R . .
C16 C 0.7103(4) 0.6349(4) 0.3441(14) 0.039(3) Uani 1 1 d . . .
H16 H 0.7138 0.6425 0.2364 0.047 Uiso 1 1 calc R . .
C17 C 0.7378(3) 0.6048(3) 0.4191(13) 0.029(2) Uani 1 1 d . . .
C18 C 0.7346(3) 0.5949(3) 0.5774(12) 0.025(2) Uani 1 1 d . . .
H18 H 0.7540 0.5766 0.6240 0.030 Uiso 1 1 calc R . .
C19 C 0.7014(3) 0.6126(3) 0.6740(13) 0.030(3) Uani 1 1 d . . .
C110 C 0.6951(3) 0.6017(4) 0.8331(13) 0.032(3) Uani 1 1 d . . .
H110 H 0.7142 0.5838 0.8835 0.039 Uiso 1 1 calc R . .
C111 C 0.6615(3) 0.6165(3) 0.9184(13) 0.032(3) Uani 1 1 d . . .
H111 H 0.6576 0.6084 1.0253 0.038 Uiso 1 1 calc R . .
C112 C 0.5819(3) 0.7324(3) 1.3124(14) 0.026(2) Uani 1 1 d . . .
C21 C 0.4859(4) 0.7588(3) 1.0710(13) 0.029(2) Uani 1 1 d . . .
C22 C 0.4598(4) 0.7978(3) 1.0641(14) 0.032(3) Uani 1 1 d . . .
C23 C 0.4309(3) 0.8074(4) 1.1922(15) 0.035(3) Uani 1 1 d . . .
H23 H 0.4279 0.7888 1.2782 0.042 Uiso 1 1 calc R . .
C24 C 0.4082(4) 0.8429(4) 1.1884(14) 0.036(3) Uani 1 1 d . . .
H24 H 0.3900 0.8487 1.2734 0.043 Uiso 1 1 calc R . .
C25 C 0.4111(4) 0.8713(4) 1.0610(13) 0.033(3) Uani 1 1 d . . .
C26 C 0.4095(3) 0.6128(3) 0.9449(13) 0.030(3) Uani 1 1 d . . .
H26 H 0.4161 0.6309 0.8603 0.036 Uiso 1 1 calc R . .
C27 C 0.4359(4) 0.6094(3) 1.0701(13) 0.032(3) Uani 1 1 d . . .
C28 C 0.4276(3) 0.5818(3) 1.2006(13) 0.030(2) Uani 1 1 d . . .
H28 H 0.4458 0.5804 1.2884 0.036 Uiso 1 1 calc R . .
C29 C 0.3928(3) 0.5574(3) 1.1951(14) 0.032(3) Uani 1 1 d . . .
H29 H 0.3878 0.5383 1.2780 0.039 Uiso 1 1 calc R . .
C210 C 0.4396(3) 0.8637(3) 0.9349(13) 0.029(2) Uani 1 1 d . . .
C211 C 0.4630(4) 0.8261(3) 0.9427(13) 0.031(3) Uani 1 1 d . . .
H211 H 0.4819 0.8204 0.8595 0.037 Uiso 1 1 calc R . .
C212 C 0.4739(3) 0.6381(3) 1.0762(14) 0.029(2) Uani 1 1 d . . .
N1 N 0.5041(3) 0.6744(3) 0.6057(11) 0.045(3) Uani 1 1 d . . .
H1NA H 0.5241 0.6828 0.5358 0.054 Uiso 1 1 calc R . .
H1NB H 0.5136 0.6794 0.7063 0.054 Uiso 1 1 calc R . .
C1 C 0.4972(6) 0.6296(5) 0.5864(17) 0.074(5) Uani 1 1 d . . .
H1A H 0.4826 0.6246 0.4852 0.088 Uiso 1 1 calc R . .
H1B H 0.4791 0.6197 0.6729 0.088 Uiso 1 1 calc R . .
C2 C 0.5375(5) 0.6044(5) 0.588(2) 0.071(5) Uani 1 1 d . . .
H2A H 0.5575 0.6171 0.5158 0.106 Uiso 1 1 calc R . .
H2B H 0.5318 0.5761 0.5534 0.106 Uiso 1 1 calc R . .
H2C H 0.5489 0.6040 0.6952 0.106 Uiso 1 1 calc R . .
C3 C 0.4655(5) 0.6989(6) 0.5778(19) 0.078(6) Uani 1 1 d . . .
H3A H 0.4444 0.6917 0.6582 0.094 Uiso 1 1 calc R . .
H3B H 0.4541 0.6924 0.4720 0.094 Uiso 1 1 calc R . .
C4 C 0.4759(6) 0.7460(6) 0.5884(19) 0.088(7) Uani 1 1 d . . .
H4A H 0.4505 0.7617 0.6088 0.133 Uiso 1 1 calc R . .
H4B H 0.4881 0.7552 0.4884 0.133 Uiso 1 1 calc R . .
H4C H 0.4955 0.7507 0.6748 0.133 Uiso 1 1 calc R . .
N2 N 0.5685(4) 0.5167(3) 0.2845(14) 0.054(3) Uani 1 1 d . . .
C9 C 0.5409(6) 0.4933(6) 0.3635(19) 0.089(7) Uani 1 1 d . . .
O1 O 0.5523(6) 0.4640(5) 0.4552(17) 0.140(7) Uani 1 1 d . . .
C5 C 0.5530(6) 0.5486(4) 0.179(2) 0.074(5) Uani 1 1 d . . .
H5A H 0.5678 0.5746 0.2023 0.089 Uiso 1 1 calc R . .
H5B H 0.5234 0.5532 0.2029 0.089 Uiso 1 1 calc R . .
C6 C 0.5572(7) 0.5396(6) 0.007(2) 0.101(7) Uani 1 1 d . . .
H6A H 0.5864 0.5404 -0.0224 0.151 Uiso 1 1 calc R . .
H6B H 0.5419 0.5602 -0.0538 0.151 Uiso 1 1 calc R . .
H6C H 0.5460 0.5121 -0.0150 0.151 Uiso 1 1 calc R . .
C7 C 0.6152(5) 0.5104(5) 0.307(3) 0.087(6) Uani 1 1 d . . .
H7A H 0.6205 0.4815 0.3402 0.104 Uiso 1 1 calc R . .
H7B H 0.6295 0.5151 0.2055 0.104 Uiso 1 1 calc R . .
C8 C 0.6316(6) 0.5383(7) 0.426(3) 0.120(8) Uani 1 1 d . . .
H8A H 0.6311 0.5666 0.3848 0.180 Uiso 1 1 calc R . .
H8B H 0.6601 0.5305 0.4504 0.180 Uiso 1 1 calc R . .
H8C H 0.6148 0.5366 0.5218 0.180 Uiso 1 1 calc R . .
O1S O 0.3490(13) 0.6831(13) 0.330(5) 0.36(2) Uiso 1 1 d . . .
O2S O 0.3615(14) 0.7126(15) 0.005(6) 0.40(2) Uiso 1 1 d . . .

loop_
_atom_site_aniso_label
_atom_site_aniso_U_11
_atom_site_aniso_U_22
_atom_site_aniso_U_33
_atom_site_aniso_U_23
_atom_site_aniso_U_13
_atom_site_aniso_U_12
In1 0.0245(4) 0.0169(4) 0.0215(4) -0.0011(3) 0.0004(3) -0.0015(3)
O11 0.025(4) 0.030(4) 0.035(5) 0.000(3) 0.011(3) 0.000(3)
O12 0.031(4) 0.028(4) 0.029(4) -0.006(3) 0.002(3) 0.005(3)
O13 0.031(4) 0.027(4) 0.031(4) -0.004(3) 0.000(3) -0.002(3)
O14 0.035(4) 0.027(4) 0.026(4) -0.003(3) 0.002(3) -0.009(3)
O21 0.025(4) 0.024(4) 0.037(4) 0.001(3) -0.001(3) 0.001(3)
O22 0.050(5) 0.018(4) 0.026(4) 0.000(3) 0.001(4) 0.008(3)
O23 0.024(4) 0.021(4) 0.036(4) 0.001(3) -0.008(3) -0.004(3)
O24 0.029(4) 0.032(4) 0.028(4) 0.000(3) 0.005(3) -0.013(3)
C11 0.028(5) 0.020(5) 0.023(6) -0.011(4) -0.001(4) -0.002(4)
C12 0.025(5) 0.028(6) 0.029(6) -0.002(5) -0.001(5) 0.002(5)
C13 0.039(6) 0.028(6) 0.032(6) 0.000(5) 0.003(5) 0.014(5)
C14 0.025(5) 0.030(6) 0.027(5) 0.000(5) 0.003(5) 0.007(4)
C15 0.057(8) 0.051(8) 0.027(7) 0.007(6) 0.008(6) 0.027(7)
C16 0.048(7) 0.038(7) 0.032(6) 0.004(5) 0.010(6) 0.020(6)
C17 0.021(5) 0.035(6) 0.031(6) -0.005(5) -0.001(5) 0.002(5)
C18 0.011(4) 0.036(6) 0.029(6) -0.001(5) 0.000(4) 0.003(4)
C19 0.031(6) 0.034(6) 0.026(6) -0.003(5) -0.001(5) 0.002(5)
C110 0.030(6) 0.035(6) 0.031(6) -0.002(5) 0.003(5) 0.009(5)
C111 0.027(6) 0.041(6) 0.027(6) 0.004(5) 0.005(5) 0.009(5)
C112 0.017(5) 0.019(5) 0.042(7) -0.002(5) -0.005(5) -0.001(4)
C21 0.038(6) 0.021(5) 0.027(6) -0.008(5) -0.003(5) 0.007(5)
C22 0.040(7) 0.020(5) 0.036(6) -0.002(5) 0.000(5) 0.006(5)
C23 0.029(6) 0.033(6) 0.043(7) 0.016(5) 0.017(5) 0.004(5)
C24 0.037(7) 0.034(6) 0.037(7) 0.007(5) 0.010(5) 0.014(5)
C25 0.038(6) 0.030(6) 0.033(6) 0.002(5) 0.000(5) 0.004(5)
C26 0.026(6) 0.029(6) 0.035(7) -0.004(5) 0.007(5) -0.004(5)
C27 0.036(6) 0.025(5) 0.035(7) -0.007(5) -0.004(5) -0.019(5)
C28 0.019(5) 0.038(6) 0.032(6) -0.002(5) -0.005(5) -0.006(5)
C29 0.036(6) 0.028(6) 0.033(6) 0.008(5) 0.003(5) -0.009(5)
C210 0.025(5) 0.030(6) 0.032(6) -0.001(5) -0.001(5) 0.009(5)
C211 0.041(7) 0.023(6) 0.029(6) 0.001(5) 0.008(5) 0.005(5)
C212 0.017(5) 0.029(6) 0.041(7) -0.002(5) -0.004(5) -0.012(4)
N1 0.051(6) 0.064(7) 0.020(5) 0.003(5) 0.003(5) -0.009(6)
C1 0.101(13) 0.088(12) 0.032(8) -0.006(8) -0.004(8) -0.061(11)
C2 0.072(11) 0.070(11) 0.071(11) 0.008(9) 0.005(9) -0.022(9)
C3 0.055(10) 0.127(17) 0.052(10) 0.033(11) 0.010(8) 0.017(10)
C4 0.098(14) 0.114(16) 0.053(10) -0.015(10) -0.027(10) 0.072(13)
N2 0.058(7) 0.039(6) 0.066(8) 0.016(6) 0.005(6) -0.009(6)
C9 0.118(15) 0.096(14) 0.052(10) 0.021(10) -0.017(10) -0.073(13)
O1 0.199(17) 0.118(12) 0.103(10) 0.072(9) -0.072(11) -0.092(12)
C5 0.114(14) 0.033(8) 0.075(11) 0.012(8) 0.009(10) 0.032(9)
C6 0.14(2) 0.077(13) 0.083(14) 0.038(11) 0.004(13) 0.001(13)
C7 0.038(8) 0.067(11) 0.155(18) -0.030(12) 0.021(11) -0.003(8)
C8 0.077(14) 0.108(17) 0.18(2) -0.032(17) -0.030(15) 0.007(13)

loop_
_atom_type_symbol
_atom_type_description
_atom_type_scat_dispersion_real
_atom_type_scat_dispersion_imag
_atom_type_scat_source
C C 0.0033 0.0016 'International Tables Vol C Tables 4.2.6.8 and 6.1.1.4'
H H 0.0000 0.0000 'International Tables Vol C Tables 4.2.6.8 and 6.1.1.4'
O O 0.0106 0.0060 'International Tables Vol C Tables 4.2.6.8 and 6.1.1.4'
In In -0.7276 1.3100 'International Tables Vol C Tables 4.2.6.8 and 6.1.1.4'
N N 0.0061 0.0033 'International Tables Vol C Tables 4.2.6.8 and 6.1.1.4'

loop_
_geom_angle_atom_site_label_1
_geom_angle_atom_site_label_2
_geom_angle_atom_site_label_3
_geom_angle
_geom_angle_site_symmetry_1
_geom_angle_site_symmetry_3
_geom_angle_publ_flag
O14 In1 O22 89.9(3) . . ?
O14 In1 O23 141.5(3) . . ?
O22 In1 O23 85.2(3) . . ?
O14 In1 O11 86.0(3) . . ?
O22 In1 O11 164.3(3) . . ?
O23 In1 O11 88.6(2) . . ?
O14 In1 O12 86.5(3) . . ?
O22 In1 O12 137.1(3) . . ?
O23 In1 O12 121.9(3) . . ?
O11 In1 O12 57.8(3) . . ?
O14 In1 O24 160.7(3) . . ?
O22 In1 O24 88.1(3) . . ?
O23 In1 O24 57.4(3) . . ?
O11 In1 O24 100.6(3) . . ?
O12 In1 O24 82.0(3) . . ?
O14 In1 O21 80.7(3) . . ?
O22 In1 O21 57.2(3) . . ?
O23 In1 O21 126.1(3) . . ?
O11 In1 O21 136.5(3) . . ?
O12 In1 O21 80.1(3) . . ?
O24 In1 O21 82.1(3) . . ?
O14 In1 O13 56.6(3) . . ?
O22 In1 O13 79.7(3) . . ?
O23 In1 O13 85.0(3) . . ?
O11 In1 O13 85.4(3) . . ?
O12 In1 O13 130.4(3) . . ?
O24 In1 O13 141.4(2) . . ?
O21 In1 O13 119.2(2) . . ?
O14 In1 C11 84.0(3) . . ?
O22 In1 C11 165.1(3) . . ?
O23 In1 C11 108.0(3) . . ?
O11 In1 C11 28.7(3) . . ?
O12 In1 C11 29.1(3) . . ?
O24 In1 C11 93.1(3) . . ?
O21 In1 C11 108.3(3) . . ?
O13 In1 C11 107.7(3) . . ?
O14 In1 C212 169.1(3) . . ?
O22 In1 C212 84.7(3) . . ?
O23 In1 C212 28.7(3) . . ?
O11 In1 C212 96.7(3) . . ?
O12 In1 C212 103.9(3) . . ?
O24 In1 C212 28.8(3) . . ?
O21 In1 C212 104.0(3) . . ?
O13 In1 C212 113.0(3) . . ?
C11 In1 C212 103.5(3) . . ?
O14 In1 C21 84.2(3) . . ?
O22 In1 C21 28.6(3) . . ?
O23 In1 C21 107.1(3) . . ?
O11 In1 C21 163.8(3) . . ?
O12 In1 C21 108.6(3) . . ?
O24 In1 C21 84.9(3) . . ?
O21 In1 C21 28.5(3) . . ?
O13 In1 C21 99.9(3) . . ?
C11 In1 C21 136.7(3) . . ?
C212 In1 C21 95.3(3) . . ?
O14 In1 C112 28.1(3) . . ?
O22 In1 C112 82.7(3) . . ?
O23 In1 C112 113.6(3) . . ?
O11 In1 C112 86.6(3) . . ?
O12 In1 C112 110.2(3) . . ?
O24 In1 C112 167.9(3) . . ?
O21 In1 C112 99.4(3) . . ?
O13 In1 C112 28.6(3) . . ?
C11 In1 C112 97.8(3) . . ?
C212 In1 C112 141.3(3) . . ?
C21 In1 C112 90.8(3) . . ?
C11 O11 In1 91.4(6) . . ?
C11 O12 In1 90.2(6) . . ?
C112 O13 In1 86.7(6) . . ?
C112 O14 In1 96.8(6) . . ?
C21 O21 In1 89.5(6) . . ?
C21 O22 In1 92.4(6) . . ?
C212 O23 In1 92.0(6) . . ?
C212 O24 In1 89.7(6) . . ?
O11 C11 O12 120.2(9) . . ?
O11 C11 C12 120.3(9) . . ?
O12 C11 C12 119.4(9) . . ?
O11 C11 In1 59.9(5) . . ?
O12 C11 In1 60.7(5) . . ?
C12 C11 In1 172.7(7) . . ?
C13 C12 C111 119.9(10) . . ?
C13 C12 C11 119.4(10) . . ?
C111 C12 C11 120.7(9) . . ?
C12 C13 C14 122.2(10) . . ?
C12 C13 H13 118.9 . . ?
C14 C13 H13 118.9 . . ?
C15 C14 C13 123.5(10) . . ?
C15 C14 C19 119.6(10) . . ?
C13 C14 C19 116.9(10) . . ?
C16 C15 C14 122.7(11) . . ?
C16 C15 H15 118.7 . . ?
C14 C15 H15 118.7 . . ?
C15 C16 C17 118.1(11) . . ?
C15 C16 H16 121.0 . . ?
C17 C16 H16 121.0 . . ?
C18 C17 C16 121.9(10) . . ?
C18 C17 C112 120.8(10) . 3_654 ?
C16 C17 C112 117.2(10) . 3_654 ?
C17 C18 C19 120.3(10) . . ?
C17 C18 H18 119.9 . . ?
C19 C18 H18 119.9 . . ?
C110 C19 C14 119.8(10) . . ?
C110 C19 C18 122.7(10) . . ?
C14 C19 C18 117.4(10) . . ?
C111 C110 C19 121.6(11) . . ?
C111 C110 H110 119.2 . . ?
C19 C110 H110 119.2 . . ?
C110 C111 C12 119.5(10) . . ?
C110 C111 H111 120.2 . . ?
C12 C111 H111 120.2 . . ?
O14 C112 O13 119.6(9) . . ?
O14 C112 C17 117.9(9) . 4_566 ?
O13 C112 C17 122.3(10) . 4_566 ?
O14 C112 In1 55.1(5) . . ?
O13 C112 In1 64.7(5) . . ?
C17 C112 In1 168.6(7) 4_566 . ?
O21 C21 O22 120.9(9) . . ?
O21 C21 C22 119.2(10) . . ?
O22 C21 C22 119.9(10) . . ?
O21 C21 In1 62.0(5) . . ?
O22 C21 In1 59.0(5) . . ?
C22 C21 In1 176.3(8) . . ?
C211 C22 C23 117.2(10) . . ?
C211 C22 C21 122.5(10) . . ?
C23 C22 C21 120.2(10) . . ?
C24 C23 C22 120.3(10) . . ?
C24 C23 H23 119.8 . . ?
C22 C23 H23 119.8 . . ?
C23 C24 C25 121.9(11) . . ?
C23 C24 H24 119.0 . . ?
C25 C24 H24 119.0 . . ?
C24 C25 C210 119.8(10) . . ?
C24 C25 C26 122.8(11) . 8_667 ?
C210 C25 C26 117.4(10) . 8_667 ?
C27 C26 C25 121.1(10) . 7_567 ?
C27 C26 H26 119.5 . . ?
C25 C26 H26 119.5 7_567 . ?
C26 C27 C28 121.6(10) . . ?
C26 C27 C212 118.6(10) . . ?
C28 C27 C212 119.7(10) . . ?
C29 C28 C27 118.8(10) . . ?
C29 C28 H28 120.6 . . ?
C27 C28 H28 120.6 . . ?
C28 C29 C210 121.3(10) . 7_567 ?
C28 C29 H29 119.4 . . ?
C210 C29 H29 119.4 7_567 . ?
C25 C210 C211 116.8(10) . . ?
C25 C210 C29 119.7(9) . 8_667 ?
C211 C210 C29 123.4(10) . 8_667 ?
C22 C211 C210 123.8(10) . . ?
C22 C211 H211 118.1 . . ?
C210 C211 H211 118.1 . . ?
O23 C212 O24 120.6(9) . . ?
O23 C212 C27 120.6(10) . . ?
O24 C212 C27 118.8(9) . . ?
O23 C212 In1 59.4(5) . . ?
O24 C212 In1 61.4(5) . . ?
C27 C212 In1 174.5(8) . . ?
C1 N1 C3 112.1(13) . . ?
C1 N1 H1NA 109.2 . . ?
C3 N1 H1NA 109.2 . . ?
C1 N1 H1NB 109.2 . . ?
C3 N1 H1NB 109.2 . . ?
H1NA N1 H1NB 107.9 . . ?
N1 C1 C2 112.9(12) . . ?
N1 C1 H1A 109.0 . . ?
C2 C1 H1A 109.0 . . ?
N1 C1 H1B 109.0 . . ?
C2 C1 H1B 109.0 . . ?
H1A C1 H1B 107.8 . . ?
C1 C2 H2A 109.5 . . ?
C1 C2 H2B 109.5 . . ?
H2A C2 H2B 109.5 . . ?
C1 C2 H2C 109.5 . . ?
H2A C2 H2C 109.5 . . ?
H2B C2 H2C 109.5 . . ?
N1 C3 C4 109.1(13) . . ?
N1 C3 H3A 109.9 . . ?
C4 C3 H3A 109.9 . . ?
N1 C3 H3B 109.9 . . ?
C4 C3 H3B 109.9 . . ?
H3A C3 H3B 108.3 . . ?
C3 C4 H4A 109.5 . . ?
C3 C4 H4B 109.5 . . ?
H4A C4 H4B 109.5 . . ?
C3 C4 H4C 109.5 . . ?
H4A C4 H4C 109.5 . . ?
H4B C4 H4C 109.5 . . ?
C9 N2 C5 118.3(15) . . ?
C9 N2 C7 120.9(15) . . ?
C5 N2 C7 120.8(14) . . ?
O1 C9 N2 122(2) . . ?
N2 C5 C6 115.2(13) . . ?
N2 C5 H5A 108.5 . . ?
C6 C5 H5A 108.5 . . ?
N2 C5 H5B 108.5 . . ?
C6 C5 H5B 108.5 . . ?
H5A C5 H5B 107.5 . . ?
C5 C6 H6A 109.5 . . ?
C5 C6 H6B 109.5 . . ?
H6A C6 H6B 109.5 . . ?
C5 C6 H6C 109.5 . . ?
H6A C6 H6C 109.5 . . ?
H6B C6 H6C 109.5 . . ?
C8 C7 N2 111.4(14) . . ?
C8 C7 H7A 109.4 . . ?
N2 C7 H7A 109.4 . . ?
C8 C7 H7B 109.4 . . ?
N2 C7 H7B 109.4 . . ?
H7A C7 H7B 108.0 . . ?
C7 C8 H8A 109.5 . . ?
C7 C8 H8B 109.5 . . ?
H8A C8 H8B 109.5 . . ?
C7 C8 H8C 109.5 . . ?
H8A C8 H8C 109.5 . . ?
H8B C8 H8C 109.5 . . ?

loop_
_geom_bond_atom_site_label_1
_geom_bond_atom_site_label_2
_geom_bond_distance
_geom_bond_site_symmetry_2
_geom_bond_publ_flag
In1 O14 2.186(7) . ?
In1 O22 2.234(7) . ?
In1 O23 2.241(7) . ?
In1 O11 2.242(7) . ?
In1 O12 2.259(7) . ?
In1 O24 2.286(7) . ?
In1 O21 2.300(7) . ?
In1 O13 2.397(7) . ?
In1 C11 2.591(10) . ?
In1 C212 2.603(10) . ?
In1 C21 2.605(10) . ?
In1 C112 2.646(10) . ?
O11 C11 1.247(12) . ?
O12 C11 1.260(12) . ?
O13 C112 1.269(12) . ?
O14 C112 1.254(13) . ?
O21 C21 1.245(12) . ?
O22 C21 1.250(12) . ?
O23 C212 1.250(12) . ?
O24 C212 1.256(12) . ?
C11 C12 1.481(14) . ?
C12 C13 1.344(15) . ?
C12 C111 1.411(14) . ?
C13 C14 1.416(14) . ?
C13 H13 0.9300 . ?
C14 C15 1.408(15) . ?
C14 C19 1.425(14) . ?
C15 C16 1.338(16) . ?
C15 H15 0.9300 . ?
C16 C17 1.436(15) . ?
C16 H16 0.9300 . ?
C17 C18 1.352(15) . ?
C17 C112 1.485(14) 3_654 ?
C18 C19 1.438(14) . ?
C18 H18 0.9300 . ?
C19 C110 1.377(15) . ?
C110 C111 1.362(14) . ?
C110 H110 0.9300 . ?
C111 H111 0.9300 . ?
C112 C17 1.485(14) 4_566 ?
C21 C22 1.492(14) . ?
C22 C211 1.353(15) . ?
C22 C23 1.435(15) . ?
C23 C24 1.337(15) . ?
C23 H23 0.9300 . ?
C24 C25 1.391(15) . ?
C24 H24 0.9300 . ?
C25 C210 1.403(15) . ?
C25 C26 1.432(15) 8_667 ?
C26 C27 1.337(15) . ?
C26 C25 1.432(15) 7_567 ?
C26 H26 0.9300 . ?
C27 C28 1.418(15) . ?
C27 C212 1.513(13) . ?
C28 C29 1.348(14) . ?
C28 H28 0.9300 . ?
C29 C210 1.423(15) 7_567 ?
C29 H29 0.9300 . ?
C210 C211 1.409(15) . ?
C210 C29 1.423(15) 8_667 ?
C211 H211 0.9300 . ?
N1 C1 1.448(18) . ?
N1 C3 1.472(18) . ?
N1 H1NA 0.9000 . ?
N1 H1NB 0.9000 . ?
C1 C2 1.51(2) . ?
C1 H1A 0.9700 . ?
C1 H1B 0.9700 . ?
C2 H2A 0.9600 . ?
C2 H2B 0.9600 . ?
C2 H2C 0.9600 . ?
C3 C4 1.53(2) . ?
C3 H3A 0.9700 . ?
C3 H3B 0.9700 . ?
C4 H4A 0.9600 . ?
C4 H4B 0.9600 . ?
C4 H4C 0.9600 . ?
N2 C9 1.322(18) . ?
N2 C5 1.425(17) . ?
N2 C7 1.508(18) . ?
C9 O1 1.25(2) . ?
C5 C6 1.46(2) . ?
C5 H5A 0.9700 . ?
C5 H5B 0.9700 . ?
C6 H6A 0.9600 . ?
C6 H6B 0.9600 . ?
C6 H6C 0.9600 . ?
C7 C8 1.42(2) . ?
C7 H7A 0.9700 . ?
C7 H7B 0.9700 . ?
C8 H8A 0.9600 . ?
C8 H8B 0.9600 . ?
C8 H8C 0.9600 . ?

loop_
_platon_squeeze_void_nr
_platon_squeeze_void_average_x
_platon_squeeze_void_average_y
_platon_squeeze_void_average_z
_platon_squeeze_void_volume
_platon_squeeze_void_count_electrons
_platon_squeeze_void_content
1 0.250 0.750 0.511 515 94 ' '
2 0.098 0.877 0.515 10 2 ' '
3 0.123 0.598 0.485 10 2 ' '
4 0.250 0.250 0.049 263 69 ' '
5 0.377 0.902 0.485 10 2 ' '
6 0.402 0.623 0.515 10 2 ' '
7 0.750 0.250 0.486 515 97 ' '
8 0.598 0.377 0.485 10 2 ' '
9 0.623 0.098 0.515 10 2 ' '
10 0.750 0.750 0.942 263 70 ' '
11 0.877 0.402 0.515 10 2 ' '
12 0.902 0.123 0.485 10 2 ' '
